data_4022605
loop_
_publ_author_name
'Yunkou Wu'
'Xiaojun Peng'
'Jiangli Fan'
'Shang Gao'
'Maozhong Tian'
'Jianzhang Zhao'
'Shiguo Sun'

_publ_section_title
;
 Fluorescence Sensing of Anions Based on Inhibition of Excited-State
 Intramolecular Proton Transfer
;
_journal_name_full 'Journal of Organic Chemistry'
_journal_page_first 62
_journal_page_last 70
_journal_paper_doi 10.1021/jo061634c
_journal_volume 72
_journal_year 2007
_chemical_formula_moiety 'C20 H16 N2 O3 S'
_chemical_formula_sum 'C20 H16 N2 O3 S'
_chemical_formula_weight 364.41
_chemical_name_systematic
; 
 ? 
;
_space_group_IT_number 2
_symmetry_cell_setting triclinic
_symmetry_space_group_name_Hall '-P 1'
_symmetry_space_group_name_H-M 'P -1'
_atom_sites_solution_hydrogens geom
_atom_sites_solution_primary direct
_atom_sites_solution_secondary difmap
_audit_creation_method SHELXL-97
_cell_angle_alpha 74.619(9)
_cell_angle_beta 87.713(10)
_cell_angle_gamma 80.552(10)
_cell_formula_units_Z 2
_cell_length_a 8.339(6)
_cell_length_b 9.815(7)
_cell_length_c 11.245(8)
_cell_measurement_reflns_used 5700
_cell_measurement_temperature 273(2)
_cell_measurement_theta_max 29.06
_cell_measurement_theta_min 2.18
_cell_volume 875.3(11)
_computing_cell_refinement 'Bruker SMART'
_computing_data_collection 'Bruker SMART'
_computing_data_reduction 'Bruker SAINT'
_computing_molecular_graphics 'Bruker SHELXTL'
_computing_publication_material 'Bruker SHELXTL'
_computing_structure_refinement 'SHELXL-97 (Sheldrick, 1997)'
_computing_structure_solution 'SHELXS-97 (Sheldrick, 1990)'
_diffrn_ambient_temperature 273(2)
_diffrn_measured_fraction_theta_full 0.996
_diffrn_measured_fraction_theta_max 0.996
_diffrn_measurement_device_type 'CCD area detector'
_diffrn_measurement_method 'phi and omega scans'
_diffrn_radiation_monochromator graphite
_diffrn_radiation_source 'fine-focus sealed tube'
_diffrn_radiation_type MoK\a
_diffrn_radiation_wavelength 0.71073
_diffrn_reflns_av_R_equivalents 0.0179
_diffrn_reflns_av_sigmaI/netI 0.0186
_diffrn_reflns_limit_h_max 10
_diffrn_reflns_limit_h_min -10
_diffrn_reflns_limit_k_max 12
_diffrn_reflns_limit_k_min -12
_diffrn_reflns_limit_l_max 13
_diffrn_reflns_limit_l_min -13
_diffrn_reflns_number 9101
_diffrn_reflns_theta_full 25.99
_diffrn_reflns_theta_max 25.99
_diffrn_reflns_theta_min 2.18
_exptl_absorpt_coefficient_mu 0.208
_exptl_absorpt_correction_type none
_exptl_crystal_colour colorless
_exptl_crystal_density_diffrn 1.383
_exptl_crystal_density_method 'not measured'
_exptl_crystal_description block
_exptl_crystal_F_000 380
_exptl_crystal_size_max 0.40
_exptl_crystal_size_mid 0.32
_exptl_crystal_size_min 0.12
_refine_diff_density_max 0.211
_refine_diff_density_min -0.359
_refine_diff_density_rms 0.059
_refine_ls_extinction_method none
_refine_ls_goodness_of_fit_ref 1.087
_refine_ls_hydrogen_treatment mixed
_refine_ls_matrix_type full
_refine_ls_number_parameters 240
_refine_ls_number_reflns 3421
_refine_ls_number_restraints 0
_refine_ls_restrained_S_all 1.087
_refine_ls_R_factor_all 0.0392
_refine_ls_R_factor_gt 0.0358
_refine_ls_shift/su_max 0.001
_refine_ls_shift/su_mean 0.000
_refine_ls_structure_factor_coef Fsqd
_refine_ls_weighting_details 'calc w=1/[\s^2^(Fo^2^)+(0.0597P)^2^+0.1108P] where P=(Fo^2^+2Fc^2^)/3'
_refine_ls_weighting_scheme calc
_refine_ls_wR_factor_gt 0.0996
_refine_ls_wR_factor_ref 0.1024
_reflns_number_gt 3068
_reflns_number_total 3421
_reflns_threshold_expression >2sigma(I)
_cod_data_source_file jo061634csi20060805_010643.cif
_cod_data_source_block good
_cod_depositor_comments
;
The following automatic conversions were performed:
'_symmetry_cell_setting' value 'Triclinic' changed to 'triclinic'
according to '/home/saulius/struct/CIF-dictionaries/cif_core.dic'
dictionary named 'cif_core.dic' version 2.4.1 from 2010-06-29.

Automatic conversion script
Id: cif_fix_enum 1527 2010-12-29 10:47:43Z saulius 
;
_cod_database_code 4022605

loop_
_symmetry_equiv_pos_as_xyz
'x, y, z'
'-x, -y, -z'

loop_
_atom_site_label
_atom_site_type_symbol
_atom_site_fract_x
_atom_site_fract_y
_atom_site_fract_z
_atom_site_U_iso_or_equiv
_atom_site_adp_type
_atom_site_occupancy
_atom_site_symmetry_multiplicity
_atom_site_calc_flag
_atom_site_refinement_flags
S1 S 0.25897(4) 0.34200(4) 0.89031(3) 0.04796(13) Uani 1 1 d .
O3 O 0.28672(13) 0.48378(12) 0.36597(9) 0.0573(3) Uani 1 1 d .
N2 N 0.39634(14) 0.34680(13) 0.54543(10) 0.0480(3) Uani 1 1 d .
N1 N 0.29240(15) 0.43281(14) 0.74997(11) 0.0496(3) Uani 1 1 d .
C14 C 0.10110(16) 0.24668(15) 0.87900(12) 0.0448(3) Uani 1 1 d .
O2 O 0.40546(12) 0.24251(13) 0.92452(10) 0.0599(3) Uani 1 1 d .
O1 O 0.20266(14) 0.43940(13) 0.96230(10) 0.0630(3) Uani 1 1 d .
C19 C -0.05843(17) 0.30109(16) 0.90050(14) 0.0510(3) Uani 1 1 d .
H19 H -0.0825 0.3853 0.9253 0.061 Uiso 1 1 calc R
C1 C 0.18777(17) 0.55921(15) 0.54538(13) 0.0485(3) Uani 1 1 d .
C7 C 0.29475(17) 0.45932(15) 0.49107(12) 0.0470(3) Uani 1 1 d .
C2 C 0.18262(17) 0.54305(15) 0.67344(14) 0.0480(3) Uani 1 1 d .
C13 C 0.46209(17) 0.28760(15) 0.45056(13) 0.0476(3) Uani 1 1 d .
C15 C 0.13754(18) 0.11975(16) 0.84474(14) 0.0536(4) Uani 1 1 d .
H15 H 0.2449 0.0827 0.8318 0.064 Uiso 1 1 calc R
C18 C -0.18139(18) 0.22816(17) 0.88455(14) 0.0543(4) Uani 1 1 d .
H18 H -0.2886 0.2646 0.8985 0.065 Uiso 1 1 calc R
C17 C -0.14820(19) 0.10205(17) 0.84829(13) 0.0531(3) Uani 1 1 d .
C8 C 0.39379(18) 0.37226(17) 0.34075(14) 0.0519(3) Uani 1 1 d .
C16 C 0.0133(2) 0.04869(17) 0.82993(15) 0.0574(4) Uani 1 1 d .
H16 H 0.0380 -0.0368 0.8072 0.069 Uiso 1 1 calc R
C12 C 0.5741(2) 0.16615(18) 0.45185(15) 0.0605(4) Uani 1 1 d .
H12 H 0.6218 0.1072 0.5248 0.073 Uiso 1 1 calc R
C6 C 0.0861(2) 0.67343(17) 0.46834(16) 0.0619(4) Uani 1 1 d .
H6 H 0.0908 0.6858 0.3834 0.074 Uiso 1 1 calc R
C9 C 0.4302(2) 0.3446(2) 0.22816(15) 0.0661(4) Uani 1 1 d .
H9 H 0.3830 0.4040 0.1552 0.079 Uiso 1 1 calc R
C10 C 0.5403(2) 0.2239(2) 0.23064(16) 0.0693(5) Uani 1 1 d .
H10 H 0.5683 0.1997 0.1571 0.083 Uiso 1 1 calc R
C3 C 0.0735(2) 0.63982(18) 0.71970(17) 0.0620(4) Uani 1 1 d .
H3 H 0.0686 0.6305 0.8042 0.074 Uiso 1 1 calc R
C20 C -0.2841(2) 0.0259(2) 0.82822(19) 0.0730(5) Uani 1 1 d .
H20A H -0.3593 0.0212 0.8955 0.110 Uiso 1 1 calc R
H20B H -0.2397 -0.0693 0.8239 0.110 Uiso 1 1 calc R
H20C H -0.3396 0.0773 0.7525 0.110 Uiso 1 1 calc R
C11 C 0.6113(2) 0.1370(2) 0.33967(17) 0.0674(4) Uani 1 1 d .
H11 H 0.6863 0.0565 0.3371 0.081 Uiso 1 1 calc R
C5 C -0.0205(2) 0.76750(19) 0.51605(19) 0.0714(5) Uani 1 1 d .
H5 H -0.0875 0.8430 0.4640 0.086 Uiso 1 1 calc R
C4 C -0.0270(2) 0.74892(19) 0.64138(19) 0.0700(5) Uani 1 1 d .
H4 H -0.1008 0.8113 0.6739 0.084 Uiso 1 1 calc R
H1 H 0.351(2) 0.3817(19) 0.7134(16) 0.059(5) Uiso 1 1 d .

loop_
_atom_site_aniso_label
_atom_site_aniso_U_11
_atom_site_aniso_U_22
_atom_site_aniso_U_33
_atom_site_aniso_U_23
_atom_site_aniso_U_13
_atom_site_aniso_U_12
S1 0.0443(2) 0.0622(2) 0.0407(2) -0.02074(16) -0.00279(14) -0.00523(16)
O3 0.0654(6) 0.0615(6) 0.0436(6) -0.0129(5) -0.0104(5) -0.0045(5)
N2 0.0489(6) 0.0540(7) 0.0415(6) -0.0134(5) -0.0006(5) -0.0076(5)
N1 0.0467(7) 0.0567(7) 0.0465(7) -0.0180(6) 0.0014(5) -0.0037(5)
C14 0.0431(7) 0.0526(7) 0.0383(7) -0.0142(6) -0.0002(5) -0.0022(6)
O2 0.0457(5) 0.0794(7) 0.0512(6) -0.0151(5) -0.0069(4) -0.0018(5)
O1 0.0662(7) 0.0809(7) 0.0532(6) -0.0379(6) -0.0005(5) -0.0103(6)
C19 0.0489(8) 0.0534(8) 0.0518(8) -0.0200(6) 0.0047(6) -0.0020(6)
C1 0.0465(7) 0.0475(7) 0.0530(8) -0.0138(6) -0.0051(6) -0.0100(6)
C7 0.0486(7) 0.0519(8) 0.0424(7) -0.0122(6) -0.0035(6) -0.0130(6)
C2 0.0439(7) 0.0492(7) 0.0545(8) -0.0173(6) -0.0022(6) -0.0109(6)
C13 0.0469(7) 0.0557(8) 0.0437(7) -0.0159(6) 0.0017(6) -0.0137(6)
C15 0.0466(8) 0.0609(9) 0.0556(8) -0.0252(7) 0.0012(6) 0.0011(6)
C18 0.0440(7) 0.0633(9) 0.0544(8) -0.0166(7) 0.0046(6) -0.0040(6)
C17 0.0549(8) 0.0606(8) 0.0438(7) -0.0112(6) -0.0005(6) -0.0133(7)
C8 0.0534(8) 0.0598(8) 0.0458(8) -0.0164(6) -0.0028(6) -0.0139(7)
C16 0.0637(9) 0.0553(8) 0.0573(9) -0.0239(7) 0.0015(7) -0.0058(7)
C12 0.0615(9) 0.0636(9) 0.0543(9) -0.0159(7) 0.0008(7) -0.0033(7)
C6 0.0630(9) 0.0592(9) 0.0605(9) -0.0125(7) -0.0118(7) -0.0039(7)
C9 0.0764(11) 0.0814(11) 0.0442(8) -0.0199(8) -0.0052(7) -0.0163(9)
C10 0.0749(11) 0.0878(12) 0.0562(10) -0.0356(9) 0.0073(8) -0.0189(10)
C3 0.0627(10) 0.0617(9) 0.0655(10) -0.0271(8) -0.0012(8) -0.0035(7)
C20 0.0694(11) 0.0837(12) 0.0745(12) -0.0266(10) 0.0005(9) -0.0270(9)
C11 0.0682(10) 0.0740(11) 0.0651(10) -0.0311(9) 0.0084(8) -0.0065(8)
C5 0.0669(10) 0.0584(9) 0.0839(13) -0.0169(9) -0.0175(9) 0.0059(8)
C4 0.0616(10) 0.0603(10) 0.0901(13) -0.0315(9) -0.0037(9) 0.0045(8)

loop_
_atom_type_symbol
_atom_type_description
_atom_type_scat_dispersion_real
_atom_type_scat_dispersion_imag
_atom_type_scat_source
C C 0.0033 0.0016 'International Tables Vol C Tables 4.2.6.8 and 6.1.1.4'
H H 0.0000 0.0000 'International Tables Vol C Tables 4.2.6.8 and 6.1.1.4'
N N 0.0061 0.0033 'International Tables Vol C Tables 4.2.6.8 and 6.1.1.4'
O O 0.0106 0.0060 'International Tables Vol C Tables 4.2.6.8 and 6.1.1.4'
S S 0.1246 0.1234 'International Tables Vol C Tables 4.2.6.8 and 6.1.1.4'

loop_
_geom_angle_atom_site_label_1
_geom_angle_atom_site_label_2
_geom_angle_atom_site_label_3
_geom_angle
O1 S1 O2 119.77(7)
O1 S1 N1 108.90(9)
O2 S1 N1 104.30(7)
O1 S1 C14 108.30(8)
O2 S1 C14 108.74(9)
N1 S1 C14 106.00(7)
C7 O3 C8 104.30(11)
C7 N2 C13 104.99(12)
C2 N1 S1 126.63(11)
C2 N1 H1 114.4(12)
S1 N1 H1 110.3(12)
C15 C14 C19 120.54(14)
C15 C14 S1 119.32(11)
C19 C14 S1 120.11(12)
C18 C19 C14 119.06(14)
C18 C19 H19 120.5
C14 C19 H19 120.5
C6 C1 C2 119.13(14)
C6 C1 C7 119.16(15)
C2 C1 C7 121.70(13)
N2 C7 O3 114.46(12)
N2 C7 C1 128.96(13)
O3 C7 C1 116.57(13)
C3 C2 C1 118.75(14)
C3 C2 N1 122.38(15)
C1 C2 N1 118.83(13)
C8 C13 C12 120.01(14)
C8 C13 N2 108.28(14)
C12 C13 N2 131.70(14)
C16 C15 C14 119.39(14)
C16 C15 H15 120.3
C14 C15 H15 120.3
C19 C18 C17 121.45(14)
C19 C18 H18 119.3
C17 C18 H18 119.3
C18 C17 C16 118.10(14)
C18 C17 C20 120.77(15)
C16 C17 C20 121.12(16)
C9 C8 C13 123.87(16)
C9 C8 O3 128.17(15)
C13 C8 O3 107.96(13)
C15 C16 C17 121.43(15)
C15 C16 H16 119.3
C17 C16 H16 119.3
C11 C12 C13 116.73(16)
C11 C12 H12 121.6
C13 C12 H12 121.6
C5 C6 C1 121.07(17)
C5 C6 H6 119.5
C1 C6 H6 119.5
C10 C9 C8 115.61(16)
C10 C9 H9 122.2
C8 C9 H9 122.2
C9 C10 C11 121.77(16)
C9 C10 H10 119.1
C11 C10 H10 119.1
C4 C3 C2 120.48(17)
C4 C3 H3 119.8
C2 C3 H3 119.8
C17 C20 H20A 109.5
C17 C20 H20B 109.5
H20A C20 H20B 109.5
C17 C20 H20C 109.5
H20A C20 H20C 109.5
H20B C20 H20C 109.5
C12 C11 C10 122.02(17)
C12 C11 H11 119.0
C10 C11 H11 119.0
C4 C5 C6 119.31(16)
C4 C5 H5 120.3
C6 C5 H5 120.3
C5 C4 C3 121.23(16)
C5 C4 H4 119.4
C3 C4 H4 119.4

loop_
_geom_bond_atom_site_label_1
_geom_bond_atom_site_label_2
_geom_bond_distance
S1 O1 1.4221(13)
S1 O2 1.4284(13)
S1 N1 1.6319(16)
S1 C14 1.7621(17)
O3 C7 1.3654(19)
O3 C8 1.378(2)
N2 C7 1.2989(19)
N2 C13 1.3978(19)
N1 C2 1.412(2)
N1 H1 0.818(17)
C14 C15 1.383(2)
C14 C19 1.387(2)
C19 C18 1.385(2)
C19 H19 0.9300
C1 C6 1.399(2)
C1 C2 1.406(2)
C1 C7 1.455(2)
C2 C3 1.393(2)
C13 C8 1.377(2)
C13 C12 1.385(2)
C15 C16 1.378(2)
C15 H15 0.9300
C18 C17 1.386(2)
C18 H18 0.9300
C17 C16 1.391(2)
C17 C20 1.511(2)
C8 C9 1.376(2)
C16 H16 0.9300
C12 C11 1.379(2)
C12 H12 0.9300
C6 C5 1.373(2)
C6 H6 0.9300
C9 C10 1.370(3)
C9 H9 0.9300
C10 C11 1.385(3)
C10 H10 0.9300
C3 C4 1.374(3)
C3 H3 0.9300
C20 H20A 0.9600
C20 H20B 0.9600
C20 H20C 0.9600
C11 H11 0.9300
C5 C4 1.372(3)
C5 H5 0.9300
C4 H4 0.9300

loop_
_geom_hbond_atom_site_label_D
_geom_hbond_atom_site_label_H
_geom_hbond_atom_site_label_A
_geom_hbond_distance_DH
_geom_hbond_distance_HA
_geom_hbond_distance_DA
_geom_hbond_angle_DHA
N1 H1 N2 0.818(17) 2.019(18) 2.718(2) 143.1(16)

loop_
_cod_related_entry_id
_cod_related_entry_database
_cod_related_entry_code
1 ChemSpider 1151487
